data_7707598
loop_
_publ_author_name
'Byrne, Nicole M.'
'Schofield, Mark H.'
'Nicholas, Aaron D.'
'Cahill, Christopher L.'

_publ_section_title
;
 Bimetallic uranyl/cobalt(II) isothiocyanates: structure, property and
 spectroscopic analysis of homo- and heterometallic phases.
;
_journal_issue 26
_journal_name_full 'Dalton transactions (Cambridge, England : 2003)'
_journal_page_first 9158
_journal_page_last 9172
_journal_paper_doi 10.1039/d1dt01464a
_journal_volume 50
_journal_year 2021
_chemical_formula_moiety 'C5 N5 O2 S5 U, 3(C4 H12 N)'
_chemical_formula_sum 'C17 H36 N8 O2 S5 U'
_chemical_formula_weight 782.87
_chemical_name_common '[UO2(NCS)5](C4H12N)3'
_space_group_crystal_system monoclinic
_space_group_IT_number 14
_space_group_name_Hall '-P 2ybc'
_space_group_name_H-M_alt 'P 1 21/c 1'
_atom_sites_solution_hydrogens geom
_atom_sites_solution_primary direct
_audit_creation_date 2021-04-14
_audit_creation_method SHELXL-2018/3
_audit_update_record
;
2021-04-16 deposited with the CCDC.	2021-06-07 downloaded from the CCDC.
;
_cell_angle_alpha 90
_cell_angle_beta 97.732(3)
_cell_angle_gamma 90
_cell_formula_units_Z 4
_cell_length_a 16.3772(14)
_cell_length_b 9.2787(8)
_cell_length_c 20.3648(17)
_cell_measurement_reflns_used 9962
_cell_measurement_temperature 100(2)
_cell_measurement_theta_max 26.227
_cell_measurement_theta_min 2.229
_cell_volume 3066.5(5)
_computing_cell_refinement 'APEX3 v2019.1-0 (Bruker AXS)'
_computing_data_collection 'Bruker Instrument Service vV6.2.12'
_computing_data_reduction 'SAINT V8.40A (Bruker Nano, Inc., 2019)'
_computing_molecular_graphics 'Olex2 (Dolomanov et al., 2009)'
_computing_structure_refinement 'ShelXL 2018/3 (Sheldrick, 2018)'
_computing_structure_solution 'ShelXT 2014/3 (Sheldrick, 2015)'
_diffrn_ambient_temperature 100.0(2)
_diffrn_detector_area_resol_mean 7.3910
_diffrn_measured_fraction_theta_full 1.000
_diffrn_measured_fraction_theta_max 0.999
_diffrn_measurement_device_type 'Bruker D8 QUEST'
_diffrn_measurement_method '\f and \w scans'
_diffrn_radiation_monochromator 'multilayer mirror'
_diffrn_radiation_probe x-ray
_diffrn_radiation_type 'Mo K\a'
_diffrn_radiation_wavelength 0.71073
_diffrn_reflns_av_R_equivalents 0.0867
_diffrn_reflns_av_unetI/netI 0.0306
_diffrn_reflns_Laue_measured_fraction_full 1.000
_diffrn_reflns_Laue_measured_fraction_max 0.999
_diffrn_reflns_limit_h_max 20
_diffrn_reflns_limit_h_min -20
_diffrn_reflns_limit_k_max 11
_diffrn_reflns_limit_k_min -11
_diffrn_reflns_limit_l_max 25
_diffrn_reflns_limit_l_min -25
_diffrn_reflns_number 115788
_diffrn_reflns_point_group_measured_fraction_full 1.000
_diffrn_reflns_point_group_measured_fraction_max 0.999
_diffrn_reflns_theta_full 25.500
_diffrn_reflns_theta_max 26.390
_diffrn_reflns_theta_min 2.018
_diffrn_source 'microfocus sealed tube'
_diffrn_source_type 'Incoatec I\mS 3.0'
_diffrn_standards_number 0
_exptl_absorpt_coefficient_mu 5.661
_exptl_absorpt_correction_T_max 0.7185
_exptl_absorpt_correction_T_min 0.6291
_exptl_absorpt_correction_type multi-scan
_exptl_absorpt_process_details
;
Krause, L., Herbst-Irmer, R., Sheldrick, G. M., Stalke, D. (2015).
"Comparison of silver and molybdenum microfocus X-ray sources for
single-crystal structure determination"
J. Appl. Cryst. 48, 3-10.
doi:10.1107/S1600576714022985
;
_exptl_crystal_colour 'clear intense yellow'
_exptl_crystal_density_diffrn 1.696
_exptl_crystal_description prism
_exptl_crystal_F_000 1528
_exptl_crystal_size_max 0.248
_exptl_crystal_size_mid 0.157
_exptl_crystal_size_min 0.082
_refine_diff_density_max 0.592
_refine_diff_density_min -0.662
_refine_diff_density_rms 0.099
_refine_ls_extinction_method none
_refine_ls_goodness_of_fit_ref 1.031
_refine_ls_hydrogen_treatment constr
_refine_ls_matrix_type full
_refine_ls_number_parameters 308
_refine_ls_number_reflns 6288
_refine_ls_number_restraints 0
_refine_ls_restrained_S_all 1.031
_refine_ls_R_factor_all 0.0336
_refine_ls_R_factor_gt 0.0231
_refine_ls_shift/su_max 0.004
_refine_ls_shift/su_mean 0.000
_refine_ls_structure_factor_coef Fsqd
_refine_ls_weighting_details 'w=1/[\s^2^(Fo^2^)+(0.0106P)^2^+4.2211P] where P=(Fo^2^+2Fc^2^)/3'
_refine_ls_weighting_scheme calc
_refine_ls_wR_factor_gt 0.0404
_refine_ls_wR_factor_ref 0.0429
_reflns_Friedel_coverage 0.000
_reflns_number_gt 5360
_reflns_number_total 6288
_reflns_threshold_expression 'I > 2\s(I)'
_cod_data_source_file d1dt01464a4.cif
_cod_data_source_block NMB_Compound_1
_cod_depositor_comments 'Adding full bibliography for 7707598--7707604.cif.'
_cod_database_code 7707598
_shelx_shelxl_version_number 2018/3
_shelx_space_group_comment
;
The symmetry employed for this shelxl refinement is uniquely defined
by the following loop, which should always be used as a source of
symmetry information in preference to the above space-group names.
They are only intended as comments.
;
_shelx_estimated_absorpt_t_max 0.654
_shelx_estimated_absorpt_t_min 0.334
_olex2_refinement_description
;
1. Fixed Uiso
 At 1.5 times of:
  All C(H,H,H) groups
2. Uiso/Uaniso restraints and constraints
S5 \\sim S2: within 2A with sigma of 0.04 and sigma for terminal atoms of 0.08
3. Others
 Sof(S3)=1-FVAR(1)
 Sof(S3A)=FVAR(1)
4.a Me refined with riding coordinates:
 C7(H7A,H7B,H7C), C12(H12A,H12B,H12C), C9(H9A,H9B,H9C), C8(H8A,H8B,H8C),
 C6(H6A,H6B,H6C), C11(H11A,H11B,H11C), C10(H10A,H10B,H10C), C13(H13A,H13B,H13C),
  C15(H15A,H15B,H15C), C16(H16A,H16B,H16C), C17(H17A,H17B,H17C), C14(H14A,H14B,
 H14C)
;
_olex2_submission_special_instructions 'No special instructions were received'

loop_
_space_group_symop_operation_xyz
'x, y, z'
'-x, y+1/2, -z+1/2'
'-x, -y, -z'
'x, -y-1/2, z-1/2'

loop_
_atom_site_label
_atom_site_type_symbol
_atom_site_fract_x
_atom_site_fract_y
_atom_site_fract_z
_atom_site_U_iso_or_equiv
_atom_site_adp_type
_atom_site_occupancy
_atom_site_site_symmetry_order
_atom_site_calc_flag
_atom_site_refinement_flags_posn
_atom_site_refinement_flags_adp
_atom_site_refinement_flags_occupancy
_atom_site_disorder_assembly
_atom_site_disorder_group
U1 U 0.75998(2) 0.28890(2) 0.73440(2) 0.01548(4) Uani 1 1 d . . . . .
S4 S 0.71375(6) 0.48145(10) 0.49129(4) 0.0254(2) Uani 1 1 d . . . . .
S1 S 0.97372(5) 0.34678(10) 0.94756(4) 0.0259(2) Uani 1 1 d . . . . .
S5 S 0.85658(8) 0.78257(12) 0.67165(5) 0.0509(3) Uani 1 1 d . U . . .
O2 O 0.83802(13) 0.1999(2) 0.69778(10) 0.0221(5) Uani 1 1 d . . . . .
O1 O 0.68225(13) 0.3783(2) 0.77095(10) 0.0212(5) Uani 1 1 d . . . . .
N6 N 1.02041(15) 0.3910(3) 0.62726(12) 0.0163(6) Uani 1 1 d . . . . .
N7 N 0.74712(16) -0.0283(3) 0.49924(13) 0.0182(6) Uani 1 1 d . . . . .
N8 N 0.51674(17) 0.6233(3) 0.64129(14) 0.0272(7) Uani 1 1 d . . . . .
N2 N 0.74190(17) 0.0747(3) 0.79909(14) 0.0256(7) Uani 1 1 d . . . . .
N4 N 0.71804(16) 0.3965(3) 0.62337(13) 0.0211(6) Uani 1 1 d . . . . .
N3 N 0.64948(18) 0.1439(3) 0.67292(13) 0.0252(6) Uani 1 1 d . . . . .
N1 N 0.85754(17) 0.3108(3) 0.83594(14) 0.0264(7) Uani 1 1 d . . . . .
N5 N 0.82836(17) 0.5188(3) 0.72792(14) 0.0239(6) Uani 1 1 d . . . . .
C7 C 1.0301(2) 0.2346(3) 0.64351(17) 0.0265(8) Uani 1 1 d . . . . .
H7A H 0.990189 0.206609 0.672948 0.040 Uiso 1 1 calc R . . . .
H7B H 1.020510 0.177905 0.602604 0.040 Uiso 1 1 calc R . . . .
H7C H 1.086110 0.216599 0.665665 0.040 Uiso 1 1 calc R . . . .
C12 C 0.81373(19) -0.1279(4) 0.48337(17) 0.0240(8) Uani 1 1 d . . . . .
H12A H 0.857383 -0.071961 0.466765 0.036 Uiso 1 1 calc R . . . .
H12B H 0.836695 -0.180024 0.523512 0.036 Uiso 1 1 calc R . . . .
H12C H 0.790684 -0.197056 0.449463 0.036 Uiso 1 1 calc R . . . .
C1 C 0.9066(2) 0.3253(3) 0.88212(16) 0.0184(7) Uani 1 1 d . . . . .
C9 C 1.08130(19) 0.4339(4) 0.58236(16) 0.0220(7) Uani 1 1 d . . . . .
H9A H 1.074839 0.536635 0.571726 0.033 Uiso 1 1 calc R . . . .
H9B H 1.137289 0.415973 0.604490 0.033 Uiso 1 1 calc R . . . .
H9C H 1.071689 0.377279 0.541429 0.033 Uiso 1 1 calc R . . . .
C5 C 0.8382(2) 0.6296(4) 0.70468(16) 0.0231(7) Uani 1 1 d . . . . .
C4 C 0.71636(19) 0.4318(3) 0.56829(16) 0.0173(7) Uani 1 1 d . . . . .
C8 C 0.93516(19) 0.4185(4) 0.59281(16) 0.0222(7) Uani 1 1 d . . . . .
H8A H 0.928850 0.521206 0.582163 0.033 Uiso 1 1 calc R . . . .
H8B H 0.926033 0.361880 0.551848 0.033 Uiso 1 1 calc R . . . .
H8C H 0.894823 0.390315 0.621881 0.033 Uiso 1 1 calc R . . . .
C6 C 1.0345(2) 0.4788(4) 0.68955(16) 0.0250(8) Uani 1 1 d . . . . .
H6A H 1.028037 0.581291 0.678479 0.038 Uiso 1 1 calc R . . . .
H6B H 0.994372 0.451118 0.718860 0.038 Uiso 1 1 calc R . . . .
H6C H 1.090407 0.461328 0.712015 0.038 Uiso 1 1 calc R . . . .
C11 C 0.7124(2) 0.0515(4) 0.43813(17) 0.0271(8) Uani 1 1 d . . . . .
H11A H 0.756056 0.108334 0.421974 0.041 Uiso 1 1 calc R . . . .
H11B H 0.689953 -0.017399 0.403921 0.041 Uiso 1 1 calc R . . . .
H11C H 0.668430 0.115973 0.448373 0.041 Uiso 1 1 calc R . . . .
C3 C 0.5867(2) 0.1138(3) 0.64384(18) 0.0260(8) Uani 1 1 d . . . . .
C10 C 0.6813(2) -0.1153(4) 0.5244(2) 0.0349(9) Uani 1 1 d . . . . .
H10A H 0.704650 -0.167249 0.564495 0.052 Uiso 1 1 calc R . . . .
H10B H 0.637247 -0.051280 0.534876 0.052 Uiso 1 1 calc R . . . .
H10C H 0.658771 -0.184651 0.490424 0.052 Uiso 1 1 calc R . . . .
C2 C 0.7241(2) -0.0424(4) 0.81242(16) 0.0226(8) Uani 1 1 d . . . . .
C13 C 0.7829(2) 0.0762(4) 0.55113(16) 0.0282(8) Uani 1 1 d . . . . .
H13A H 0.826095 0.132966 0.534242 0.042 Uiso 1 1 calc R . . . .
H13B H 0.739532 0.140798 0.562350 0.042 Uiso 1 1 calc R . . . .
H13C H 0.806692 0.023401 0.590830 0.042 Uiso 1 1 calc R . . . .
C15 C 0.5126(2) 0.6590(4) 0.56945(18) 0.0350(9) Uani 1 1 d . . . . .
H15A H 0.460842 0.622501 0.545494 0.052 Uiso 1 1 calc R . . . .
H15B H 0.515160 0.763744 0.564034 0.052 Uiso 1 1 calc R . . . .
H15C H 0.559177 0.614058 0.551660 0.052 Uiso 1 1 calc R . . . .
C16 C 0.4451(2) 0.6930(5) 0.6673(2) 0.0455(11) Uani 1 1 d . . . . .
H16A H 0.393621 0.654727 0.643707 0.068 Uiso 1 1 calc R . . . .
H16B H 0.447722 0.672525 0.714760 0.068 Uiso 1 1 calc R . . . .
H16C H 0.447244 0.797440 0.660523 0.068 Uiso 1 1 calc R . . . .
C17 C 0.5960(2) 0.6799(4) 0.6765(2) 0.0465(12) Uani 1 1 d . . . . .
H17A H 0.599707 0.657358 0.723822 0.070 Uiso 1 1 calc R . . . .
H17B H 0.642122 0.634858 0.658212 0.070 Uiso 1 1 calc R . . . .
H17C H 0.598105 0.784544 0.670586 0.070 Uiso 1 1 calc R . . . .
C14 C 0.5130(2) 0.4634(4) 0.6487(2) 0.0485(12) Uani 1 1 d . . . . .
H14A H 0.460745 0.427498 0.625410 0.073 Uiso 1 1 calc R . . . .
H14B H 0.558932 0.419071 0.629818 0.073 Uiso 1 1 calc R . . . .
H14C H 0.516995 0.438703 0.695839 0.073 Uiso 1 1 calc R . . . .
S3A S 0.5043(6) 0.0802(11) 0.5855(8) 0.037(2) Uani 0.42(5) 1 d . . P A 1
S3 S 0.4961(4) 0.0657(8) 0.6144(17) 0.062(5) Uani 0.58(5) 1 d . . P A 2
S2 S 0.69862(7) -0.20349(11) 0.83185(5) 0.0379(2) Uani 1 1 d . U . . .

loop_
_atom_site_aniso_label
_atom_site_aniso_U_11
_atom_site_aniso_U_22
_atom_site_aniso_U_33
_atom_site_aniso_U_23
_atom_site_aniso_U_13
_atom_site_aniso_U_12
U1 0.01521(6) 0.01692(6) 0.01416(6) 0.00025(6) 0.00148(4) -0.00009(6)
S4 0.0315(5) 0.0266(5) 0.0175(4) 0.0036(4) 0.0013(4) -0.0051(4)
S1 0.0230(5) 0.0282(5) 0.0239(4) -0.0037(4) -0.0063(4) -0.0004(4)
S5 0.0904(9) 0.0254(5) 0.0315(5) 0.0086(5) -0.0117(6) -0.0157(6)
O2 0.0230(12) 0.0232(12) 0.0205(11) -0.0010(10) 0.0038(9) 0.0021(10)
O1 0.0205(12) 0.0227(13) 0.0213(12) -0.0005(10) 0.0066(10) 0.0004(10)
N6 0.0167(14) 0.0154(14) 0.0164(13) -0.0004(11) 0.0012(11) -0.0015(11)
N7 0.0163(14) 0.0169(14) 0.0216(14) -0.0020(12) 0.0029(11) -0.0023(11)
N8 0.0202(15) 0.0249(16) 0.0363(17) -0.0042(14) 0.0026(13) 0.0044(13)
N2 0.0271(17) 0.0245(17) 0.0242(16) 0.0081(13) -0.0003(13) 0.0007(13)
N4 0.0220(15) 0.0200(15) 0.0212(15) 0.0002(12) 0.0026(12) -0.0016(12)
N3 0.0269(17) 0.0239(16) 0.0234(15) 0.0025(13) -0.0018(13) -0.0035(13)
N1 0.0274(16) 0.0261(17) 0.0246(15) -0.0022(13) -0.0007(13) -0.0005(13)
N5 0.0262(16) 0.0209(16) 0.0250(16) -0.0003(13) 0.0045(13) -0.0037(13)
C7 0.032(2) 0.0203(19) 0.0275(19) 0.0045(15) 0.0054(15) 0.0010(15)
C12 0.0171(17) 0.0229(18) 0.0313(19) -0.0092(16) 0.0008(14) 0.0047(14)
C1 0.0205(17) 0.0127(17) 0.0223(17) -0.0007(13) 0.0040(14) 0.0024(13)
C9 0.0187(17) 0.0249(18) 0.0239(18) 0.0011(15) 0.0081(14) -0.0046(14)
C5 0.0219(18) 0.028(2) 0.0186(17) -0.0073(16) -0.0016(14) 0.0005(16)
C4 0.0157(17) 0.0129(16) 0.0236(18) -0.0006(14) 0.0033(14) 0.0017(13)
C8 0.0166(17) 0.0278(19) 0.0216(17) 0.0001(15) 0.0012(14) 0.0004(14)
C6 0.0250(19) 0.027(2) 0.0222(18) -0.0050(15) 0.0015(15) -0.0001(15)
C11 0.027(2) 0.0245(19) 0.0284(19) 0.0034(16) -0.0019(16) 0.0019(16)
C3 0.0227(19) 0.0125(17) 0.044(2) -0.0049(16) 0.0098(17) 0.0015(14)
C10 0.0212(19) 0.030(2) 0.056(3) 0.0138(19) 0.0150(18) -0.0035(16)
C2 0.0173(17) 0.031(2) 0.0177(17) 0.0015(15) -0.0049(14) 0.0036(15)
C13 0.042(2) 0.0170(18) 0.0243(19) -0.0076(15) 0.0009(16) -0.0031(16)
C15 0.030(2) 0.039(2) 0.036(2) -0.0097(18) 0.0039(17) -0.0048(17)
C16 0.038(2) 0.058(3) 0.044(2) 0.000(2) 0.0176(19) 0.020(2)
C17 0.033(2) 0.038(3) 0.062(3) -0.018(2) -0.021(2) 0.0090(18)
C14 0.032(2) 0.027(2) 0.086(4) 0.010(2) 0.007(2) 0.0071(18)
S3A 0.0228(19) 0.028(2) 0.054(5) -0.009(2) -0.014(2) 0.0002(14)
S3 0.0197(14) 0.0268(15) 0.131(12) -0.017(3) -0.022(3) 0.0006(11)
S2 0.0534(6) 0.0226(5) 0.0322(5) 0.0071(4) -0.0136(4) -0.0090(5)

loop_
_atom_type_symbol
_atom_type_description
_atom_type_scat_dispersion_real
_atom_type_scat_dispersion_imag
_atom_type_scat_source
C C 0.0033 0.0016 'International Tables Vol C Tables 4.2.6.8 and 6.1.1.4'
H H 0.0000 0.0000 'International Tables Vol C Tables 4.2.6.8 and 6.1.1.4'
N N 0.0061 0.0033 'International Tables Vol C Tables 4.2.6.8 and 6.1.1.4'
O O 0.0106 0.0060 'International Tables Vol C Tables 4.2.6.8 and 6.1.1.4'
S S 0.1246 0.1234 'International Tables Vol C Tables 4.2.6.8 and 6.1.1.4'
U U -9.6767 9.6646 'International Tables Vol C Tables 4.2.6.8 and 6.1.1.4'

loop_
_geom_angle_atom_site_label_1
_geom_angle_atom_site_label_2
_geom_angle_atom_site_label_3
_geom_angle
_geom_angle_site_symmetry_1
_geom_angle_site_symmetry_3
_geom_angle_publ_flag
O2 U1 N2 89.69(10) . . ?
O2 U1 N4 86.03(9) . . ?
O2 U1 N3 93.10(10) . . ?
O2 U1 N1 88.18(10) . . ?
O2 U1 N5 91.29(10) . . ?
O1 U1 O2 179.81(11) . . ?
O1 U1 N2 90.47(10) . . ?
O1 U1 N4 93.92(9) . . ?
O1 U1 N3 87.06(10) . . ?
O1 U1 N1 91.76(10) . . ?
O1 U1 N5 88.52(10) . . ?
N2 U1 N4 141.77(9) . . ?
N2 U1 N3 72.11(9) . . ?
N2 U1 N1 73.87(9) . . ?
N3 U1 N4 70.23(9) . . ?
N1 U1 N4 143.70(9) . . ?
N1 U1 N3 145.95(9) . . ?
N5 U1 N2 147.46(9) . . ?
N5 U1 N4 70.69(9) . . ?
N5 U1 N3 140.24(9) . . ?
N5 U1 N1 73.65(9) . . ?
C7 N6 C9 109.6(2) . . ?
C7 N6 C8 109.6(3) . . ?
C7 N6 C6 109.9(2) . . ?
C9 N6 C8 108.9(2) . . ?
C9 N6 C6 109.5(2) . . ?
C8 N6 C6 109.4(2) . . ?
C11 N7 C12 109.4(3) . . ?
C11 N7 C13 109.7(3) . . ?
C10 N7 C12 108.7(3) . . ?
C10 N7 C11 110.1(3) . . ?
C10 N7 C13 110.0(3) . . ?
C13 N7 C12 109.0(2) . . ?
C15 N8 C16 108.5(3) . . ?
C15 N8 C14 108.8(3) . . ?
C17 N8 C15 108.4(3) . . ?
C17 N8 C16 110.5(3) . . ?
C17 N8 C14 110.2(3) . . ?
C14 N8 C16 110.4(3) . . ?
C2 N2 U1 160.5(3) . . ?
C4 N4 U1 163.3(2) . . ?
C3 N3 U1 160.3(3) . . ?
C1 N1 U1 176.3(3) . . ?
C5 N5 U1 154.2(3) . . ?
N1 C1 S1 178.8(3) . . ?
N5 C5 S5 177.2(3) . . ?
N4 C4 S4 179.8(3) . . ?
N3 C3 S3A 166.9(7) . . ?
N3 C3 S3 171.2(13) . . ?
N2 C2 S2 179.1(3) . . ?

loop_
_geom_bond_atom_site_label_1
_geom_bond_atom_site_label_2
_geom_bond_distance
_geom_bond_site_symmetry_2
_geom_bond_publ_flag
U1 O2 1.768(2) . ?
U1 O1 1.765(2) . ?
U1 N2 2.424(3) . ?
U1 N4 2.482(3) . ?
U1 N3 2.458(3) . ?
U1 N1 2.446(3) . ?
U1 N5 2.421(3) . ?
S4 C4 1.629(3) . ?
S1 C1 1.622(3) . ?
S5 C5 1.616(4) . ?
N6 C7 1.492(4) . ?
N6 C9 1.495(4) . ?
N6 C8 1.498(4) . ?
N6 C6 1.499(4) . ?
N7 C12 1.498(4) . ?
N7 C11 1.493(4) . ?
N7 C10 1.492(4) . ?
N7 C13 1.495(4) . ?
N8 C15 1.493(4) . ?
N8 C16 1.497(4) . ?
N8 C17 1.491(4) . ?
N8 C14 1.493(5) . ?
N2 C2 1.167(4) . ?
N4 C4 1.165(4) . ?
N3 C3 1.149(4) . ?
N1 C1 1.160(4) . ?
N5 C5 1.152(4) . ?
C3 S3A 1.702(8) . ?
C3 S3 1.588(6) . ?
C2 S2 1.615(4) . ?
